data_4001583
loop_
_publ_author_name
'Br\'efuel, Nicolas'
'Shova, Sergiu'
'Lipkowski, Janusz'
'Tuchagues, Jean-Pierre'

_publ_section_title
;
 FeIIBi-Stable Materials Based on Dissymmetrical Ligands:&#x00A0; N4Schiff
 Bases Including 2-Pyridyl and 5-Methylimidazol-4-yl Rings Yield Various
 FeIISpin-Crossover Phenomena around 300 K
;
_journal_issue 23
_journal_name_full 'Chemistry of Materials'
_journal_page_first 5467
_journal_paper_doi 10.1021/cm061524m
_journal_volume 18
_journal_year 2006
_chemical_formula_sum 'C19 H23 Fe N7 S2'
_chemical_formula_weight 469.41
_chemical_name_systematic
;
 ?
;
_space_group_IT_number 2
_symmetry_cell_setting triclinic
_symmetry_space_group_name_Hall '-P 1'
_symmetry_space_group_name_H-M 'P -1'
_atom_sites_solution_hydrogens geom
_atom_sites_solution_primary direct
_atom_sites_solution_secondary difmap
_audit_creation_method SHELXL-97
_cell_angle_alpha 86.590(6)
_cell_angle_beta 78.660(10)
_cell_angle_gamma 86.460(11)
_cell_formula_units_Z 2
_cell_length_a 7.9120(11)
_cell_length_b 9.2150(15)
_cell_length_c 14.860(2)
_cell_measurement_reflns_used 3850
_cell_measurement_temperature 100(2)
_cell_measurement_theta_max 27.48
_cell_measurement_theta_min 1.00
_cell_volume 1059.0(3)
_computing_cell_refinement 'HKL Scalepack (Otwinowski & Minor 1997)'
_computing_data_collection 'Collect (Nonius BV, 1997-2000)'
_computing_data_reduction 'HKL Denzo and Scalepack (Otwinowski & Minor 1997)'
_computing_molecular_graphics 'ZORTEP (Zsolnai, 1996)'
_computing_publication_material 'SHELXL-97 (Sheldrick, 1997)'
_computing_structure_refinement 'SHELXL-97 (Sheldrick, 1997)'
_computing_structure_solution 'SHELXS-97 (Sheldrick, 1990)'
_diffrn_ambient_temperature 100(2)
_diffrn_detector_area_resol_mean 9
_diffrn_measured_fraction_theta_full 0.979
_diffrn_measured_fraction_theta_max 0.979
_diffrn_measurement_device_type 'Nonius KappaCCD'
_diffrn_measurement_method 'omega scan'
_diffrn_radiation_monochromator graphite
_diffrn_radiation_source 'fine-focus sealed tube'
_diffrn_radiation_type MoK\a
_diffrn_radiation_wavelength 0.71073
_diffrn_reflns_av_R_equivalents 0.0482
_diffrn_reflns_av_sigmaI/netI 0.0664
_diffrn_reflns_limit_h_max 9
_diffrn_reflns_limit_h_min -9
_diffrn_reflns_limit_k_max 10
_diffrn_reflns_limit_k_min -10
_diffrn_reflns_limit_l_max 17
_diffrn_reflns_limit_l_min -17
_diffrn_reflns_number 6904
_diffrn_reflns_theta_full 25.00
_diffrn_reflns_theta_max 25.00
_diffrn_reflns_theta_min 2.63
_diffrn_standards_decay_% 0
_diffrn_standards_interval_count 0
_diffrn_standards_interval_time 0
_diffrn_standards_number 0
_exptl_absorpt_coefficient_mu 0.930
_exptl_absorpt_correction_T_max 0.915
_exptl_absorpt_correction_T_min 0.850
_exptl_absorpt_correction_type multi-scan
_exptl_absorpt_process_details 'c.f. r.h. blessing, acta cryst. (1995), a51, 33-38'
_exptl_crystal_colour dark-blue
_exptl_crystal_density_diffrn 1.472
_exptl_crystal_density_method 'not measured'
_exptl_crystal_description prism
_exptl_crystal_F_000 488
_exptl_crystal_size_max 0.35
_exptl_crystal_size_mid 0.20
_exptl_crystal_size_min 0.13
_refine_diff_density_max 0.466
_refine_diff_density_min -0.437
_refine_diff_density_rms 0.101
_refine_ls_extinction_method none
_refine_ls_goodness_of_fit_ref 1.000
_refine_ls_hydrogen_treatment constr
_refine_ls_matrix_type full
_refine_ls_number_parameters 276
_refine_ls_number_reflns 3652
_refine_ls_number_restraints 0
_refine_ls_restrained_S_all 1.000
_refine_ls_R_factor_all 0.0904
_refine_ls_R_factor_gt 0.0666
_refine_ls_shift/su_max 0.000
_refine_ls_shift/su_mean 0.000
_refine_ls_structure_factor_coef Fsqd
_refine_ls_weighting_details 'calc w=1/[\s^2^(Fo^2^)+(0.0000P)^2^+8.0790P] where P=(Fo^2^+2Fc^2^)/3'
_refine_ls_weighting_scheme calc
_refine_ls_wR_factor_gt 0.1221
_refine_ls_wR_factor_ref 0.1326
_reflns_number_gt 3046
_reflns_number_total 3652
_reflns_threshold_expression >2sigma(I)
_cod_data_source_file cm061524msi20060701_114251.cif
_cod_data_source_block cpx3_FeLD2(NCS)2_at100K
_cod_database_code 4001583

loop_
_symmetry_equiv_pos_as_xyz
'x, y, z'
'-x, -y, -z'

loop_
_atom_site_label
_atom_site_type_symbol
_atom_site_fract_x
_atom_site_fract_y
_atom_site_fract_z
_atom_site_U_iso_or_equiv
_atom_site_adp_type
_atom_site_occupancy
_atom_site_symmetry_multiplicity
_atom_site_calc_flag
_atom_site_refinement_flags
Fe1 Fe 0.33141(9) 0.86789(8) 0.76452(5) 0.0173(2) Uani 1 1 d .
S1 S 0.58609(18) 1.19346(15) 0.92633(10) 0.0260(3) Uani 1 1 d .
S2 S 0.10575(17) 0.63378(14) 0.54262(9) 0.0215(3) Uani 1 1 d .
N1 N 0.0977(5) 0.8803(4) 0.8533(3) 0.0172(9) Uani 1 1 d .
N7 N -0.1441(6) 0.9044(5) 0.9550(3) 0.0225(10) Uani 1 1 d .
H1 H -0.2463 0.9399 0.9816 0.027 Uiso 1 1 calc R
N2 N 0.3693(6) 0.7037(5) 0.8490(3) 0.0228(10) Uani 1 1 d .
N3 N 0.5638(5) 0.8518(4) 0.6898(3) 0.0198(10) Uani 1 1 d .
N4 N 0.3132(5) 1.0381(4) 0.6801(3) 0.0158(9) Uani 1 1 d .
N5 N 0.4252(5) 0.9948(5) 0.8397(3) 0.0200(10) Uani 1 1 d .
N6 N 0.2299(6) 0.7551(5) 0.6843(3) 0.0233(10) Uani 1 1 d .
C1 C -0.0475(6) 0.9580(6) 0.8766(3) 0.0196(11) Uani 1 1 d .
H2 H -0.0804 1.0417 0.8423 0.024 Uiso 1 1 calc R
C2 C -0.0566(6) 0.7851(6) 0.9867(4) 0.0208(12) Uani 1 1 d .
C3 C -0.1225(7) 0.7003(6) 1.0733(4) 0.0282(13) Uani 1 1 d .
H3 H -0.1292 0.7617 1.1256 0.042 Uiso 1 1 calc R
H4 H -0.0441 0.6153 1.0794 0.042 Uiso 1 1 calc R
H5 H -0.2376 0.6680 1.0719 0.042 Uiso 1 1 calc R
C4 C 0.0933(7) 0.7708(5) 0.9226(3) 0.0188(11) Uani 1 1 d .
C5 C 0.2452(7) 0.6773(5) 0.9166(4) 0.0225(12) Uani 1 1 d .
H6 H 0.2541 0.5993 0.9605 0.027 Uiso 1 1 calc R
C7 C 0.6519(7) 0.6040(5) 0.7589(3) 0.0195(11) Uani 1 1 d .
C6 C 0.5405(8) 0.6296(6) 0.8537(4) 0.0230(14) Uani 0.900(6) 1 d P
H7 H 0.5222 0.5347 0.8881 0.028 Uiso 0.900(6) 1 d PR
H8 H 0.6032 0.6895 0.8881 0.028 Uiso 0.900(6) 1 d PR
C8 C 0.5646(8) 0.5079(6) 0.7034(4) 0.0223(14) Uani 0.900(6) 1 d P
H9 H 0.5352 0.4167 0.7388 0.033 Uiso 0.900(6) 1 d PR
H10 H 0.6434 0.4865 0.6455 0.033 Uiso 0.900(6) 1 d PR
H11 H 0.4591 0.5588 0.6901 0.033 Uiso 0.900(6) 1 d PR
C9 C 0.8200(8) 0.5245(6) 0.7773(4) 0.0253(15) Uani 0.900(6) 1 d P
H12 H 0.7934 0.4302 0.8094 0.038 Uiso 0.900(6) 1 d PR
H13 H 0.8741 0.5836 0.8153 0.038 Uiso 0.900(6) 1 d PR
H14 H 0.8993 0.5090 0.7187 0.038 Uiso 0.900(6) 1 d PR
C10 C 0.7080(7) 0.7474(6) 0.7078(4) 0.0211(14) Uani 0.900(6) 1 d P
H15 H 0.7784 0.7964 0.7439 0.025 Uiso 0.900(6) 1 d PR
H16 H 0.7830 0.7249 0.6481 0.025 Uiso 0.900(6) 1 d PR
C9* C 0.736(9) 0.700(8) 0.814(5) 0.050 Uiso 0.100(6) 1 d P
H17 H 0.7821 0.6408 0.8617 0.075 Uiso 0.100(6) 1 d PR
H18 H 0.6511 0.7735 0.8431 0.075 Uiso 0.100(6) 1 d PR
H19 H 0.8311 0.7490 0.7733 0.075 Uiso 0.100(6) 1 d PR
C6* C 0.466(9) 0.558(8) 0.805(5) 0.050 Uiso 0.100(6) 1 d P
H20 H 0.4718 0.4801 0.8533 0.060 Uiso 0.100(6) 1 d PR
H21 H 0.4060 0.5229 0.7588 0.060 Uiso 0.100(6) 1 d PR
C10* C 0.635(10) 0.704(8) 0.666(5) 0.050 Uiso 0.100(6) 1 d P
H22 H 0.7508 0.7111 0.6260 0.060 Uiso 0.100(6) 1 d PR
H23 H 0.5596 0.6583 0.6317 0.060 Uiso 0.100(6) 1 d PR
C8* C 0.744(9) 0.460(8) 0.724(5) 0.050 Uiso 0.100(6) 1 d P
H24 H 0.7838 0.4045 0.7749 0.075 Uiso 0.100(6) 1 d PR
H25 H 0.8430 0.4813 0.6751 0.075 Uiso 0.100(6) 1 d PR
H26 H 0.6634 0.4033 0.7002 0.075 Uiso 0.100(6) 1 d PR
C11 C 0.6061(7) 0.9596(5) 0.6324(3) 0.0177(11) Uani 1 1 d .
C12 C 0.7838(7) 0.9851(6) 0.5776(4) 0.0271(13) Uani 1 1 d .
H27 H 0.8652 0.9080 0.5937 0.041 Uiso 1 1 d R
H28 H 0.8201 1.0797 0.5916 0.041 Uiso 1 1 d R
H29 H 0.7821 0.9843 0.5119 0.041 Uiso 1 1 d R
C13 C 0.4663(6) 1.0693(5) 0.6243(3) 0.0167(11) Uani 1 1 d .
C14 C 0.4821(7) 1.1924(6) 0.5663(4) 0.0237(12) Uani 1 1 d .
H30 H 0.5900 1.2122 0.5279 0.028 Uiso 1 1 d R
C15 C 0.3400(7) 1.2867(6) 0.5642(4) 0.0276(13) Uani 1 1 d .
H31 H 0.3495 1.3729 0.5256 0.033 Uiso 1 1 d R
C16 C 0.1836(7) 1.2534(6) 0.6193(4) 0.0259(13) Uani 1 1 d .
H32 H 0.0835 1.3158 0.6188 0.031 Uiso 1 1 d R
C17 C 0.1758(7) 1.1276(6) 0.6750(4) 0.0224(12) Uani 1 1 d .
H33 H 0.0675 1.1037 0.7114 0.027 Uiso 1 1 calc R
C18 C 0.4928(7) 1.0780(6) 0.8742(4) 0.0214(12) Uani 1 1 d .
C19 C 0.1787(6) 0.7054(5) 0.6262(4) 0.0186(12) Uani 1 1 d .

loop_
_atom_site_aniso_label
_atom_site_aniso_U_11
_atom_site_aniso_U_22
_atom_site_aniso_U_33
_atom_site_aniso_U_23
_atom_site_aniso_U_13
_atom_site_aniso_U_12
Fe1 0.0190(4) 0.0122(4) 0.0188(4) -0.0002(3) 0.0005(3) 0.0012(3)
S1 0.0265(8) 0.0232(8) 0.0290(8) -0.0049(6) -0.0065(6) -0.0003(6)
S2 0.0241(7) 0.0152(7) 0.0249(7) -0.0005(6) -0.0043(6) -0.0019(5)
N1 0.014(2) 0.017(2) 0.022(2) -0.0070(18) -0.0033(17) -0.0009(17)
N7 0.021(2) 0.023(3) 0.021(2) 0.000(2) 0.0000(19) 0.0043(19)
N2 0.028(3) 0.013(2) 0.023(2) 0.0032(19) 0.002(2) 0.0035(19)
N3 0.022(2) 0.012(2) 0.023(2) 0.0002(19) 0.0007(19) 0.0005(18)
N4 0.020(2) 0.010(2) 0.017(2) 0.0011(17) -0.0055(18) 0.0011(17)
N5 0.021(2) 0.016(2) 0.021(2) 0.0029(19) -0.0028(19) 0.0060(19)
N6 0.027(3) 0.017(2) 0.023(2) -0.002(2) 0.002(2) -0.001(2)
C1 0.019(3) 0.019(3) 0.022(3) -0.002(2) -0.005(2) -0.005(2)
C2 0.016(3) 0.024(3) 0.023(3) -0.002(2) -0.003(2) -0.002(2)
C3 0.024(3) 0.026(3) 0.031(3) 0.003(3) 0.002(2) -0.001(2)
C4 0.026(3) 0.013(3) 0.019(3) -0.004(2) -0.004(2) -0.004(2)
C5 0.042(3) 0.008(3) 0.019(3) 0.001(2) -0.008(3) -0.002(2)
C7 0.019(3) 0.016(3) 0.022(3) 0.000(2) 0.000(2) 0.000(2)
C6 0.034(4) 0.015(3) 0.021(3) -0.001(2) -0.010(3) 0.007(3)
C8 0.027(3) 0.015(3) 0.025(3) -0.005(3) -0.007(3) 0.002(2)
C9 0.022(3) 0.018(3) 0.034(4) 0.004(3) -0.004(3) 0.002(3)
C10 0.019(3) 0.012(3) 0.031(4) 0.004(3) -0.006(3) 0.002(2)
C11 0.021(3) 0.014(3) 0.017(3) -0.003(2) -0.003(2) -0.001(2)
C12 0.026(3) 0.017(3) 0.036(3) 0.000(2) -0.001(3) -0.001(2)
C13 0.020(3) 0.013(3) 0.017(3) -0.002(2) -0.004(2) -0.002(2)
C14 0.020(3) 0.018(3) 0.031(3) 0.001(2) 0.000(2) -0.004(2)
C15 0.038(4) 0.019(3) 0.024(3) 0.009(2) -0.005(3) 0.002(3)
C16 0.034(3) 0.021(3) 0.021(3) -0.004(2) -0.002(2) 0.006(2)
C17 0.018(3) 0.028(3) 0.020(3) -0.001(2) 0.000(2) -0.003(2)
C18 0.024(3) 0.019(3) 0.018(3) 0.003(2) 0.000(2) 0.008(2)
C19 0.016(3) 0.010(3) 0.025(3) 0.006(2) 0.005(2) 0.001(2)

loop_
_atom_type_symbol
_atom_type_description
_atom_type_scat_dispersion_real
_atom_type_scat_dispersion_imag
_atom_type_scat_source
C C 0.0033 0.0016 'International Tables Vol C Tables 4.2.6.8 and 6.1.1.4'
H H 0.0000 0.0000 'International Tables Vol C Tables 4.2.6.8 and 6.1.1.4'
N N 0.0061 0.0033 'International Tables Vol C Tables 4.2.6.8 and 6.1.1.4'
S S 0.1246 0.1234 'International Tables Vol C Tables 4.2.6.8 and 6.1.1.4'
Fe Fe 0.3463 0.8444 'International Tables Vol C Tables 4.2.6.8 and 6.1.1.4'

loop_
_geom_angle_atom_site_label_1
_geom_angle_atom_site_label_2
_geom_angle_atom_site_label_3
_geom_angle
N5 Fe1 N6 175.21(18)
N5 Fe1 N2 89.37(18)
N6 Fe1 N2 95.26(19)
N5 Fe1 N3 86.50(18)
N6 Fe1 N3 94.31(18)
N2 Fe1 N3 94.73(18)
N5 Fe1 N4 87.12(17)
N6 Fe1 N4 88.33(18)
N2 Fe1 N4 175.08(19)
N3 Fe1 N4 81.62(17)
N5 Fe1 N1 90.10(17)
N6 Fe1 N1 89.41(17)
N2 Fe1 N1 81.18(17)
N3 Fe1 N1 174.72(18)
N4 Fe1 N1 102.26(17)
C1 N1 C4 104.8(4)
C1 N1 Fe1 145.1(4)
C4 N1 Fe1 109.8(3)
C1 N7 C2 108.7(4)
C1 N7 H1 125.7
C2 N7 H1 125.7
C5 N2 C6 116.7(5)
C5 N2 C6* 113(3)
C6 N2 C6* 47(3)
C5 N2 Fe1 116.8(4)
C6 N2 Fe1 125.0(4)
C6* N2 Fe1 117(3)
C11 N3 C10* 119(3)
C11 N3 C10 116.5(4)
C10* N3 C10 41(3)
C11 N3 Fe1 115.6(3)
C10* N3 Fe1 117(3)
C10 N3 Fe1 126.2(3)
C17 N4 C13 118.0(4)
C17 N4 Fe1 128.6(4)
C13 N4 Fe1 113.3(3)
C18 N5 Fe1 171.3(4)
C19 N6 Fe1 169.1(4)
N1 C1 N7 111.6(5)
N1 C1 H2 124.2
N7 C1 H2 124.2
N7 C2 C4 104.5(4)
N7 C2 C3 123.6(5)
C4 C2 C3 131.9(5)
C2 C3 H3 109.5
C2 C3 H4 109.5
H3 C3 H4 109.5
C2 C3 H5 109.5
H3 C3 H5 109.5
H4 C3 H5 109.5
C2 C4 N1 110.4(4)
C2 C4 C5 133.8(5)
N1 C4 C5 115.6(4)
N2 C5 C4 116.6(5)
N2 C5 H6 121.7
C4 C5 H6 121.7
C9* C7 C8 179(3)
C9* C7 C6 68(3)
C8 C7 C6 111.6(5)
C9* C7 C10 67(3)
C8 C7 C10 113.3(5)
C6 C7 C10 111.6(4)
C9* C7 C8* 120(4)
C8 C7 C8* 60(3)
C6 C7 C8* 127(3)
C10 C7 C8* 119(3)
C9* C7 C9 72(3)
C8 C7 C9 109.0(4)
C6 C7 C9 105.7(4)
C10 C7 C9 105.2(4)
C8* C7 C9 49(3)
C9* C7 C6* 116(4)
C8 C7 C6* 64(3)
C6 C7 C6* 48(3)
C10 C7 C6* 129(3)
C8* C7 C6* 103(4)
C9 C7 C6* 124(3)
C9* C7 C10* 104(4)
C8 C7 C10* 76(3)
C6 C7 C10* 124(3)
C10 C7 C10* 38(3)
C8* C7 C10* 105(4)
C9 C7 C10* 125(3)
C6* C7 C10* 108(4)
C6* C6 N2 71(3)
C6* C6 C7 68(3)
N2 C6 C7 113.0(4)
C6* C6 C9* 123(4)
N2 C6 C9* 126(3)
C7 C6 C9* 55(2)
C6* C6 H7 75.7
N2 C6 H7 109.0
C7 C6 H7 109.0
C9* C6 H7 124.8
C6* C6 H8 175.9
N2 C6 H8 109.0
C7 C6 H8 109.0
C9* C6 H8 53.6
H7 C6 H8 107.8
C6* C6 H20 40.6
N2 C6 H20 92.5
C7 C6 H20 88.7
C9* C6 H20 133.8
H7 C6 H20 35.1
H8 C6 H20 142.7
C7 C8 C8* 60(3)
C7 C8 C6* 59(3)
C8* C8 C6* 100(4)
C7 C8 C10* 55(2)
C8* C8 C10* 92(4)
C6* C8 C10* 92(3)
C7 C8 H9 109.5
C8* C8 H9 80.9
C6* C8 H9 75.2
C10* C8 H9 163.8
C7 C8 H10 109.5
C8* C8 H10 71.1
C6* C8 H10 168.5
C10* C8 H10 81.5
H9 C8 H10 109.5
C7 C8 H11 109.5
C8* C8 H11 168.0
C6* C8 H11 77.8
C10* C8 H11 76.5
H9 C8 H11 109.5
H10 C8 H11 109.5
C7 C8 H21 94.6
C8* C8 H21 132.0
C6* C8 H21 37.2
C10* C8 H21 106.1
H9 C8 H21 69.5
H10 C8 H21 154.0
H11 C8 H21 51.0
C7 C8 H26 98.8
C8* C8 H26 39.4
C6* C8 H26 117.5
C10* C8 H26 123.6
H9 C8 H26 57.5
H10 C8 H26 60.2
H11 C8 H26 151.7
H21 C8 H26 126.9
C8* C9 C7 65(3)
C8* C9 C9* 119(4)
C7 C9 C9* 53(2)
C8* C9 H12 75.9
C7 C9 H12 109.5
C9* C9 H12 127.2
C8* C9 H13 173.9
C7 C9 H13 109.5
C9* C9 H13 56.1
H12 C9 H13 109.5
C8* C9 H14 70.4
C7 C9 H14 109.5
C9* C9 H14 123.3
H12 C9 H14 109.5
H13 C9 H14 109.5
C8* C9 H24 47.2
C7 C9 H24 99.7
C9* C9 H24 143.5
H12 C9 H24 30.9
H13 C9 H24 138.7
H14 C9 H24 86.4
C8* C9 H25 38.7
C7 C9 H25 84.1
C9* C9 H25 122.5
H12 C9 H25 100.4
H13 C9 H25 139.8
H14 C9 H25 32.8
H24 C9 H25 70.1
C10* C10 N3 68(4)
C10* C10 C7 77(4)
N3 C10 C7 115.3(4)
C10* C10 C9* 132(5)
N3 C10 C9* 122(3)
C7 C10 C9* 56(2)
C10* C10 H15 174.8
N3 C10 H15 108.4
C7 C10 H15 108.4
C9* C10 H15 53.0
C10* C10 H16 70.6
N3 C10 H16 108.4
C7 C10 H16 108.4
C9* C10 H16 129.3
H15 C10 H16 107.5
C10* C10 H19 158.0
N3 C10 H19 132.0
C7 C10 H19 85.2
C9* C10 H19 35.5
H15 C10 H19 26.5
H16 C10 H19 104.3
C10* C10 H22 50.1
N3 C10 H22 94.6
C7 C10 H22 102.4
C9* C10 H22 142.5
H15 C10 H22 127.6
H16 C10 H22 20.7
H19 C10 H22 124.3
C7 C9* C10 57(2)
C7 C9* C6 57(2)
C10 C9* C6 97(4)
C7 C9* C9 55(2)
C10 C9* C9 90(3)
C6 C9* C9 89(3)
C7 C9* H8 92.0
C10 C9* H8 123.3
C6 C9* H8 35.6
C9 C9* H8 111.2
C7 C9* H13 88.2
C10 C9* H13 112.2
C6 C9* H13 109.3
C9 C9* H13 33.3
H8 C9* H13 113.1
C7 C9* H15 93.2
C10 C9* H15 36.4
C6 C9* H15 127.4
C9 C9* H15 108.2
H8 C9* H15 135.1
H13 C9* H15 111.6
C7 C9* H17 109.5
C10 C9* H17 156.0
C6 C9* H17 88.9
C9 C9* H17 67.0
H8 C9* H17 73.7
H13 C9* H17 44.3
H15 C9* H17 143.7
C7 C9* H18 109.5
C10 C9* H18 94.4
C6 C9* H18 68.1
C9 C9* H18 157.2
H8 C9* H18 48.7
H13 C9* H18 153.3
H15 C9* H18 87.9
H17 C9* H18 109.5
C7 C9* H19 109.5
C10 C9* H19 63.3
C6 C9* H19 160.6
C9 C9* H19 92.4
H8 C9* H19 154.8
H13 C9* H19 81.5
H15 C9* H19 34.5
H17 C9* H19 109.5
H18 C9* H19 109.5
C6 C6* C7 65(3)
C6 C6* N2 61(3)
C7 C6* N2 105(4)
C6 C6* C8 122(5)
C7 C6* C8 57(2)
N2 C6* C8 137(5)
C6 C6* H7 43.6
C7 C6* H7 89.0
N2 C6* H7 85.3
C8 C6* H7 128.1
C6 C6* H20 83.9
C7 C6* H20 110.7
N2 C6* H20 110.7
C8 C6* H20 112.2
H7 C6* H20 40.3
C6 C6* H21 167.1
C7 C6* H21 110.7
N2 C6* H21 110.7
C8 C6* H21 56.3
H7 C6* H21 149.0
H20 C6* H21 108.8
C10 C10* N3 71(4)
C10 C10* C7 65(4)
N3 C10* C7 111(5)
C10 C10* C8 114(5)
N3 C10* C8 135(5)
C7 C10* C8 50(2)
C10 C10* H16 53.0
N3 C10* H16 100.5
C7 C10* H16 93.5
C8 C10* H16 118.6
C10 C10* H22 76.7
N3 C10* H22 109.5
C7 C10* H22 109.5
C8 C10* H22 115.4
H16 C10* H22 24.0
C10 C10* H23 174.3
N3 C10* H23 109.5
C7 C10* H23 109.5
C8 C10* H23 60.9
H16 C10* H23 131.5
H22 C10* H23 108.1
C9 C8* C7 66(3)
C9 C8* C8 125(5)
C7 C8* C8 59(3)
C9 C8* H10 143.3
C7 C8* H10 84.6
C8 C8* H10 37.1
C9 C8* H12 42.5
C7 C8* H12 90.0
C8 C8* H12 129.2
H10 C8* H12 165.3
C9 C8* H14 44.3
C7 C8* H14 93.3
C8 C8* H14 141.3
H10 C8* H14 122.2
H12 C8* H14 71.8
C9 C8* H24 60.4
C7 C8* H24 109.5
C8 C8* H24 134.2
H10 C8* H24 155.5
H12 C8* H24 20.6
H14 C8* H24 78.1
C9 C8* H25 86.9
C7 C8* H25 109.5
C8 C8* H25 116.1
H10 C8* H25 82.9
H12 C8* H25 111.8
H14 C8* H25 43.6
H24 C8* H25 109.5
C9 C8* H26 163.4
C7 C8* H26 109.5
C8 C8* H26 51.1
H10 C8* H26 46.1
H12 C8* H26 124.3
H14 C8* H26 150.9
H24 C8* H26 109.5
H25 C8* H26 109.5
N3 C11 C13 115.4(5)
N3 C11 C12 126.1(5)
C13 C11 C12 118.5(4)
C11 C12 H27 109.5
C11 C12 H28 109.5
H27 C12 H28 109.5
C11 C12 H29 109.5
H27 C12 H29 109.5
H28 C12 H29 109.5
N4 C13 C14 121.5(5)
N4 C13 C11 113.3(4)
C14 C13 C11 125.2(5)
C13 C14 C15 119.6(5)
C13 C14 H30 120.2
C15 C14 H30 120.2
C14 C15 C16 118.9(5)
C14 C15 H31 120.6
C16 C15 H31 120.6
C17 C16 C15 118.7(5)
C17 C16 H32 120.7
C15 C16 H32 120.7
N4 C17 C16 123.2(5)
N4 C17 H33 118.4
C16 C17 H33 118.4
N5 C18 S1 178.1(5)
N6 C19 S2 179.8(5)

loop_
_geom_bond_atom_site_label_1
_geom_bond_atom_site_label_2
_geom_bond_distance
Fe1 N5 1.938(5)
Fe1 N6 1.943(5)
Fe1 N2 1.954(4)
Fe1 N3 1.954(4)
Fe1 N4 1.965(4)
Fe1 N1 2.050(4)
S1 C18 1.642(6)
S2 C19 1.655(6)
N1 C1 1.313(6)
N1 C4 1.396(6)
N7 C1 1.348(7)
N7 C2 1.371(7)
N7 H1 0.8800
N2 C5 1.283(7)
N2 C6 1.491(7)
N2 C6* 1.61(7)
N3 C11 1.286(6)
N3 C10* 1.47(7)
N3 C10 1.500(7)
N4 C17 1.335(6)
N4 C13 1.364(6)
N5 C18 1.158(7)
N6 C19 1.151(7)
C1 H2 0.9500
C2 C4 1.372(7)
C2 C3 1.484(7)
C3 H3 0.9800
C3 H4 0.9800
C3 H5 0.9800
C4 C5 1.426(7)
C5 H6 0.9500
C7 C9* 1.51(7)
C7 C8 1.526(7)
C7 C6 1.530(7)
C7 C10 1.531(7)
C7 C8* 1.54(7)
C7 C9 1.542(7)
C7 C6* 1.56(7)
C7 C10* 1.64(7)
C6 H7 0.9900
C6 H8 0.9900
C8 H9 0.9800
C8 H10 0.9800
C8 H11 0.9800
C9 H12 0.9800
C9 H13 0.9800
C9 H14 0.9800
C10 H15 0.9900
C10 H16 0.9900
C9* H17 0.9800
C9* H18 0.9800
C9* H19 0.9800
C6* H20 0.9900
C6* H21 0.9900
C10* H22 0.9900
C10* H23 0.9900
C8* H24 0.9800
C8* H25 0.9800
C8* H26 0.9800
C11 C13 1.470(7)
C11 C12 1.505(7)
C12 H27 0.9800
C12 H28 0.9800
C12 H29 0.9800
C13 C14 1.380(7)
C14 C15 1.382(7)
C14 H30 0.9500
C15 C16 1.384(8)
C15 H31 0.9500
C16 C17 1.380(7)
C16 H32 0.9500
C17 H33 0.9500

loop_
_geom_hbond_atom_site_label_D
_geom_hbond_atom_site_label_H
_geom_hbond_atom_site_label_A
_geom_hbond_distance_DH
_geom_hbond_distance_HA
_geom_hbond_distance_DA
_geom_hbond_angle_DHA
_geom_hbond_site_symmetry_A
N7 H1 S1 0.88 2.78 3.370(4) 126.1 1_455
